data_7013579
loop_
_publ_author_name
'Bonnet, Sylvestre'
'Collin, Jean-Paul'
'Gruber, Nathalie'
'Sauvage, Jean-Pierre'
'Schofield, Emma R.'

_publ_section_title
;
 Photochemical and thermal synthesis and characterization of
 polypyridine ruthenium(ii) complexes containing different monodentate
 ligandsElectronic supplementary information (ESI) available: View of
 the dimeric units of 8 and proton indexation used in the 1H NMR data.
 See http://www.rsc.org/suppdata/dt/b3/b310198c/
;
_journal_issue 24
_journal_name_full 'Dalton Transactions'
_journal_page_first 4654
_journal_paper_doi 10.1039/b310198c
_journal_year 2003
_chemical_formula_moiety '[Ru(terpy)(phen)(MQT)][PF6]3'
_chemical_formula_sum 'C164 H140 F72 N34 O P12 Ru4'
_chemical_formula_weight 4747.02
_chemical_name_systematic
;
?
;
_space_group_IT_number 2
_symmetry_cell_setting triclinic
_symmetry_space_group_name_Hall '-P 1'
_symmetry_space_group_name_H-M 'P -1'
_audit_creation_date 30-09-03
_cell_angle_alpha 62.319(5)
_cell_angle_beta 85.332(5)
_cell_angle_gamma 71.423(5)
_cell_formula_units_Z 1
_cell_length_a 17.0076(5)
_cell_length_b 17.7093(6)
_cell_length_c 18.7337(5)
_cell_measurement_reflns_used 31400
_cell_measurement_temperature 173
_cell_measurement_theta_max 27.5
_cell_measurement_theta_min 1.4
_cell_volume 4721.4(4)
_computing_publication_material CIFGEN_IN_OpenMoleN_(_1997)
_computing_structure_refinement LSFM_OpenMoleN_(_1997)
_computing_structure_solution Direct_methods_(SIR,_Burla_et_al.,_1989)
_diffrn_ambient_temperature 173
_diffrn_measurement_details
;
31400 reflections were collected using program Collect
("Collect" Data collection software, Nonius B.V., 1998)
The conditions were as follow : crystal to detector distance =  36. mm.
Scan angle =  2.0 deg 1 scans of   50 sec per frame.
Data collection was divided into  2 set(s)
with the following starting angles and number of frames :

Set 1 Theta =    6.30 Omega =    0.00 Kappa =    0.00   91 frames
Set 2 Theta =   -3.40 Kappa =  174.50 Phi   =    0.00   22 frames
Friedel pairs were averaged. Internal R = 0.04
;
_diffrn_measurement_device_type KappaCCD
_diffrn_measurement_method '\p scans'
_diffrn_radiation_monochromator graphite
_diffrn_radiation_type Mo-K\a
_diffrn_radiation_wavelength 0.71073
_diffrn_reflns_av_R_equivalents 0.040
_diffrn_reflns_av_sigmaI/netI 0.333
_diffrn_reflns_limit_h_max 22
_diffrn_reflns_limit_h_min -22
_diffrn_reflns_limit_k_max 20
_diffrn_reflns_limit_k_min -22
_diffrn_reflns_limit_l_max 24
_diffrn_reflns_limit_l_min -23
_diffrn_reflns_number 31400
_diffrn_reflns_theta_max 27.49
_diffrn_reflns_theta_min 2.5
_diffrn_source xray_tube
_diffrn_standards_decay_% 0
_exptl_absorpt_coefficient_mu 0.548
_exptl_absorpt_correction_type none
_exptl_crystal_colour red
_exptl_crystal_density_diffrn 1.67
_exptl_crystal_density_method none
_exptl_crystal_description prism
_exptl_crystal_F_000 2374
_exptl_crystal_size_max 0.16
_exptl_crystal_size_mid 0.12
_exptl_crystal_size_min 0.10
_refine_diff_density_max 1.370
_refine_diff_density_min -0.976
_refine_ls_extinction_method none
_refine_ls_goodness_of_fit_all 1.267
_refine_ls_goodness_of_fit_ref 1.065
_refine_ls_hydrogen_treatment noref
_refine_ls_matrix_type full
_refine_ls_number_constraints 18
_refine_ls_number_parameters 1279
_refine_ls_number_reflns 10147
_refine_ls_number_restraints 0
_refine_ls_R_factor_all 0.164
_refine_ls_R_factor_gt 0.084
_refine_ls_shift/esd_mean 0.001
_refine_ls_shift/su_max 0.048
_refine_ls_structure_factor_coef F
_refine_ls_weighting_scheme sigma
_refine_ls_wR_factor_all 0.244
_refine_ls_wR_factor_ref 0.104
_reflns_number_gt 10147
_reflns_number_total 21458
_reflns_threshold_expression >3.0\s(I)
_cod_data_source_file b310198c.txt
_cod_data_source_block Complex_8
_cod_original_cell_volume 4721.4(2)
_cod_original_sg_symbol_H-M P-1
_cod_database_code 7013579

loop_
_symmetry_equiv_pos_as_xyz
x,y,z
-x,-y,-z

loop_
_atom_site_aniso_label
_atom_site_aniso_U_11
_atom_site_aniso_U_22
_atom_site_aniso_U_33
_atom_site_aniso_U_12
_atom_site_aniso_U_13
_atom_site_aniso_U_23
_atom_site_aniso_type_symbol
RU1 0.0269(3) 0.0294(3) 0.0335(3) -0.0063(2) -0.0011(3) -0.0165(2) Ru
N1 0.023(4) 0.031(3) 0.054(4) -0.003(3) 0.003(3) -0.021(3) N
C1 0.031(5) 0.050(4) 0.089(6) -0.010(4) 0.009(5) -0.049(3) C
C2 0.046(6) 0.058(5) 0.090(7) -0.026(4) 0.013(5) -0.044(4) C
C3 0.031(5) 0.059(5) 0.067(6) -0.015(4) 0.008(5) -0.033(4) C
C4 0.030(5) 0.060(5) 0.046(4) -0.007(4) 0.005(4) -0.032(3) C
C5 0.038(6) 0.054(6) 0.044(5) 0.002(5) 0.003(5) -0.020(4) C
C6 0.043(6) 0.053(5) 0.054(5) 0.007(5) -0.000(5) -0.033(4) C
C7 0.049(6) 0.038(5) 0.031(4) 0.006(4) -0.008(4) -0.017(3) C
C8 0.078(8) 0.029(4) 0.055(5) -0.001(5) -0.009(5) -0.026(3) C
C9 0.075(7) 0.039(4) 0.051(5) -0.020(4) -0.001(5) -0.023(3) C
C10 0.053(6) 0.035(4) 0.042(5) -0.013(4) -0.007(4) -0.016(3) C
N2 0.040(4) 0.029(3) 0.035(3) -0.007(3) -0.003(3) -0.018(2) N
C11 0.036(5) 0.032(4) 0.031(4) 0.003(4) -0.007(4) -0.014(3) C
C12 0.034(5) 0.029(4) 0.034(4) -0.002(3) 0.000(4) -0.017(3) C
N3 0.057(5) 0.038(4) 0.038(4) -0.003(4) -0.007(4) -0.018(3) N
C13 0.070(7) 0.048(5) 0.052(5) 0.010(5) -0.032(5) -0.030(3) C
C14 0.14(1) 0.052(6) 0.061(6) 0.024(8) -0.043(7) -0.031(4) C
C15 0.20(2) 0.09(1) 0.038(7) 0.00(1) -0.030(9) -0.019(6) C
C16 0.14(1) 0.063(8) 0.048(7) -0.020(9) 0.031(8) -0.012(6) C
C17 0.064(7) 0.050(5) 0.044(5) -0.014(5) 0.015(5) -0.023(4) C
C18 0.060(7) 0.054(6) 0.066(6) -0.020(5) 0.015(6) -0.028(4) C
C19 0.079(8) 0.090(8) 0.11(1) -0.052(6) 0.040(8) -0.044(7) C
C20 0.069(7) 0.098(8) 0.13(1) -0.056(6) 0.040(8) -0.042(8) C
C21 0.045(6) 0.100(6) 0.145(8) -0.029(4) -0.011(5) -0.079(4) C
C22 0.033(5) 0.053(5) 0.071(6) -0.010(4) -0.004(4) -0.035(4) C
N4 0.034(4) 0.044(3) 0.046(4) -0.014(3) -0.000(3) -0.024(3) N
C23 0.054(6) 0.045(5) 0.058(5) 0.007(4) -0.026(4) -0.032(3) C
C24 0.083(8) 0.070(6) 0.081(6) 0.006(5) -0.039(5) -0.052(4) C
C25 0.13(1) 0.078(7) 0.067(5) 0.030(8) -0.047(6) -0.053(4) C
C26 0.12(1) 0.055(6) 0.035(5) 0.010(8) -0.011(7) -0.025(4) C
C27 0.084(9) 0.034(5) 0.040(5) 0.008(6) 0.002(6) -0.018(4) C
N5 0.050(5) 0.032(3) 0.032(3) -0.002(3) -0.003(3) -0.019(2) N
N6 0.030(4) 0.031(3) 0.029(3) -0.005(3) -0.000(3) -0.017(2) N
C28 0.034(5) 0.041(4) 0.032(4) -0.011(4) 0.003(4) -0.016(3) C
C29 0.028(5) 0.039(4) 0.038(4) -0.004(4) 0.003(4) -0.023(3) C
C30 0.030(5) 0.037(4) 0.038(4) -0.004(3) -0.001(4) -0.022(3) C
C31 0.049(6) 0.032(4) 0.038(5) -0.006(4) 0.008(4) -0.015(3) C
C32 0.034(5) 0.046(5) 0.035(4) -0.004(4) 0.008(4) -0.020(3) C
C33 0.037(5) 0.036(4) 0.030(4) 0.000(4) -0.002(4) -0.016(3) C
C34 0.045(6) 0.032(4) 0.044(5) 0.000(4) 0.003(5) -0.019(3) C
C35 0.061(7) 0.049(5) 0.043(5) -0.015(5) -0.004(5) -0.020(4) C
N7 0.068(6) 0.032(4) 0.034(4) 0.002(4) -0.000(4) -0.019(3) N
C36 0.050(7) 0.039(5) 0.036(5) 0.007(5) -0.001(5) -0.015(4) C
C37 0.044(6) 0.040(4) 0.044(5) -0.003(4) -0.004(4) -0.023(3) C
C38 0.09(1) 0.050(5) 0.060(6) -0.005(6) 0.013(6) -0.035(4) C
RU2 0.0345(4) 0.0334(3) 0.0267(3) -0.0119(3) 0.0016(3) -0.0143(2) Ru
N8 0.048(4) 0.044(4) 0.023(3) -0.025(3) 0.003(3) -0.010(3) N
C39 0.045(5) 0.067(5) 0.038(5) -0.027(4) 0.006(4) -0.021(4) C
C40 0.067(7) 0.085(8) 0.062(8) -0.043(6) 0.019(6) -0.017(6) C
C41 0.064(6) 0.106(7) 0.057(7) -0.062(5) 0.019(6) -0.022(6) C
C42 0.077(7) 0.060(6) 0.034(5) -0.041(4) -0.000(5) -0.006(4) C
C43 0.110(8) 0.082(7) 0.060(8) -0.071(5) -0.010(6) -0.001(6) C
C44 0.115(8) 0.045(5) 0.058(7) -0.047(4) -0.009(6) -0.011(4) C
C45 0.112(9) 0.048(5) 0.035(5) -0.036(5) -0.013(5) -0.012(4) C
C46 0.11(1) 0.043(5) 0.045(5) -0.018(5) -0.016(6) -0.020(4) C
C47 0.083(8) 0.033(5) 0.043(5) 0.003(5) -0.016(5) -0.018(3) C
C48 0.066(7) 0.043(5) 0.034(4) -0.017(4) -0.007(4) -0.017(3) C
N9 0.052(5) 0.031(3) 0.028(3) -0.010(3) -0.004(3) -0.014(2) N
C49 0.070(6) 0.039(4) 0.023(4) -0.027(4) -0.008(4) -0.007(3) C
C50 0.068(6) 0.048(5) 0.029(5) -0.030(4) -0.005(4) -0.010(3) C
N10 0.038(4) 0.028(3) 0.028(3) -0.003(3) -0.003(3) -0.013(2) N
C51 0.057(6) 0.027(4) 0.038(4) -0.016(3) 0.007(4) -0.020(3) C
C52 0.063(7) 0.029(4) 0.033(4) -0.006(4) -0.008(5) -0.012(3) C
C53 0.073(7) 0.044(5) 0.035(5) -0.007(5) -0.015(5) -0.018(3) C
C54 0.047(6) 0.038(4) 0.053(5) -0.006(4) -0.009(4) -0.027(3) C
C55 0.040(5) 0.035(4) 0.039(4) -0.007(3) -0.006(4) -0.021(3) C
C56 0.038(5) 0.037(4) 0.037(4) -0.003(4) -0.002(4) -0.019(3) C
C57 0.041(6) 0.073(5) 0.066(6) -0.017(4) 0.003(5) -0.043(4) C
C58 0.048(5) 0.089(6) 0.069(6) -0.042(4) 0.024(5) -0.047(4) C
C59 0.059(6) 0.064(6) 0.045(5) -0.028(5) 0.016(5) -0.023(4) C
C60 0.047(5) 0.039(4) 0.031(4) -0.017(4) 0.011(4) -0.016(3) C
N11 0.031(4) 0.039(3) 0.035(3) -0.015(3) 0.008(3) -0.020(2) N
C61 0.058(6) 0.039(4) 0.034(4) -0.017(4) 0.002(4) -0.018(3) C
C62 0.071(7) 0.059(5) 0.032(5) -0.028(5) 0.010(5) -0.020(4) C
C63 0.068(7) 0.058(6) 0.033(5) -0.017(5) -0.002(5) -0.016(4) C
C64 0.053(6) 0.063(6) 0.042(5) -0.010(5) -0.008(5) -0.025(4) C
C65 0.050(6) 0.055(5) 0.041(5) -0.017(4) -0.002(4) -0.026(3) C
N12 0.036(4) 0.037(3) 0.031(3) -0.008(3) -0.004(3) -0.016(2) N
N13 0.031(4) 0.040(4) 0.028(3) -0.011(3) 0.002(3) -0.014(3) N
C66 0.029(5) 0.045(4) 0.033(4) -0.009(4) 0.003(4) -0.018(3) C
C67 0.031(5) 0.048(5) 0.036(4) -0.004(4) 0.004(4) -0.020(3) C
C68 0.039(5) 0.035(4) 0.026(4) -0.002(4) 0.006(4) -0.013(3) C
C69 0.043(5) 0.036(4) 0.027(4) -0.016(3) 0.002(4) -0.011(3) C
C70 0.038(5) 0.037(4) 0.029(4) -0.009(3) -0.002(4) -0.017(3) C
C71 0.048(6) 0.039(5) 0.030(4) -0.006(4) 0.006(4) -0.017(3) C
C72 0.087(9) 0.049(6) 0.043(5) 0.006(6) -0.006(6) -0.025(4) C
C73 0.12(1) 0.057(6) 0.049(5) 0.016(7) -0.010(7) -0.035(4) C
N14 0.088(8) 0.043(5) 0.046(4) 0.019(5) 0.002(5) -0.023(3) N
C74 0.079(9) 0.043(6) 0.044(6) 0.008(6) -0.008(6) -0.013(4) C
C75 0.065(8) 0.044(5) 0.038(5) 0.001(5) 0.002(5) -0.020(4) C
C76 0.19(2) 0.061(7) 0.073(7) 0.02(1) 0.00(1) -0.043(5) C
P1 0.056(2) 0.044(1) 0.048(1) -0.014(1) -0.005(1) -0.0252(8) P
F1 0.137(6) 0.100(3) 0.073(3) -0.064(3) 0.035(4) -0.065(2) F
F2 0.085(5) 0.065(4) 0.127(5) 0.009(3) -0.046(4) -0.052(3) F
F3 0.085(4) 0.117(3) 0.105(4) -0.067(3) 0.029(3) -0.072(3) F
F4 0.079(4) 0.081(3) 0.083(4) -0.045(3) 0.011(3) -0.044(2) F
F5 0.107(6) 0.046(3) 0.089(4) 0.003(4) -0.044(4) -0.026(3) F
F6 0.121(6) 0.062(3) 0.052(3) -0.033(3) 0.010(4) -0.030(2) F
P2 0.047(2) 0.056(1) 0.058(1) 0.009(1) -0.011(1) -0.0367(9) P
F7 0.114(6) 0.088(3) 0.120(4) 0.026(4) -0.051(4) -0.083(2) F
F8 0.162(8) 0.091(4) 0.131(5) 0.077(5) -0.100(4) -0.078(3) F
F9 0.067(5) 0.32(1) 0.152(6) -0.056(6) 0.050(5) -0.161(5) F
F10 0.077(5) 0.049(3) 0.060(4) 0.002(3) -0.011(4) -0.019(3) F
F11 0.067(4) 0.086(3) 0.097(4) -0.026(3) -0.003(3) -0.062(2) F
F12 0.104(5) 0.094(4) 0.072(4) -0.053(3) 0.020(4) -0.045(3) F
P3 0.061(2) 0.089(2) 0.036(1) -0.031(1) -0.003(1) -0.021(1) P
F13 0.122(6) 0.083(4) 0.061(4) -0.038(4) -0.004(4) -0.032(3) F
F14 0.087(6) 0.149(9) 0.077(5) -0.007(6) -0.031(5) -0.017(5) F
F15 0.101(5) 0.215(8) 0.058(5) -0.096(4) 0.025(4) -0.032(5) F
F16 0.281(9) 0.173(6) 0.072(4) -0.139(4) -0.030(5) -0.042(3) F
F17 0.095(5) 0.264(9) 0.066(4) -0.086(5) 0.027(4) -0.078(4) F
F18 0.174(9) 0.089(5) 0.090(5) 0.029(6) -0.049(5) -0.052(3) F
P4 0.046(2) 0.061(1) 0.068(1) -0.009(1) 0.009(1) -0.041(1) P
F19 0.160(8) 0.195(5) 0.323(6) 0.052(5) -0.138(4) -0.211(3) F
F20 0.24(1) 0.065(5) 0.175(8) -0.046(5) -0.107(6) -0.007(5) F
F21 0.149(9) 0.29(1) 0.242(8) -0.045(9) 0.127(6) -0.164(7) F
F22 0.161(8) 0.122(5) 0.223(7) -0.034(4) -0.062(5) -0.106(3) F
F23 0.16(1) 0.081(7) 0.21(1) 0.015(7) -0.082(8) -0.019(7) F
F24 0.291(8) 0.266(6) 0.470(8) -0.230(5) 0.324(6) -0.307(5) F
P5 0.088(3) 0.214(4) 0.431(7) -0.086(2) 0.097(4) -0.229(3) P
F25 0.129(8) 0.128(7) 0.129(7) -0.041(6) 0.010(6) -0.060(5) F
F26 0.21(1) 0.21(1) 0.21(1) -0.07(1) 0.02(1) -0.099(9) F
F27 0.25(2) 0.25(1) 0.25(2) -0.08(1) 0.02(1) -0.11(1) F
F28 0.24(2) 0.24(1) 0.24(1) -0.08(1) 0.02(1) -0.11(1) F
F29 0.25(2) 0.25(2) 0.25(2) -0.08(1) 0.02(1) -0.12(1) F
F30 0.121(7) 0.121(6) 0.121(6) -0.038(5) 0.010(6) -0.056(4) F
P6 0.058(2) 0.129(3) 0.100(3) -0.042(2) 0.010(2) -0.037(2) P
F31 0.18(1) 0.18(1) 0.18(1) -0.058(9) 0.01(1) -0.085(7) F
F32 0.26(2) 0.26(2) 0.26(2) -0.08(1) 0.02(2) -0.12(1) F
F33 0.20(1) 0.20(1) 0.20(1) -0.06(1) 0.02(1) -0.092(8) F
F34 0.41(4) 0.41(3) 0.41(3) -0.13(3) 0.03(3) -0.19(2) F
F35 0.39(3) 0.39(3) 0.39(3) -0.12(2) 0.03(3) -0.18(2) F
F36 0.34(3) 0.34(2) 0.34(2) -0.11(2) 0.03(2) -0.16(2) F
C77 0.08(1) 0.086(9) 0.27(2) -0.023(7) -0.01(1) -0.085(9) C
C78 0.078(8) 0.043(5) 0.099(8) -0.010(5) -0.032(6) -0.027(5) C
N15 0.123(9) 0.058(5) 0.058(5) -0.020(5) -0.030(6) -0.017(4) N
C87 0.16(2) 0.16(2) 0.16(2) -0.05(1) 0.01(2) -0.07(1) C
C88 0.15(2) 0.15(2) 0.15(2) -0.05(1) 0.01(1) -0.07(1) C
N20 0.29(4) 0.29(3) 0.29(3) -0.09(2) 0.02(3) -0.14(2) N
C90 0.25(4) 0.25(3) 0.25(3) -0.08(3) 0.02(3) -0.12(2) C
C91 0.22(3) 0.22(2) 0.22(3) -0.07(2) 0.02(2) -0.10(2) C
N21 0.25(3) 0.25(2) 0.25(2) -0.08(2) 0.02(2) -0.11(2) N
O1 0.12(2) 0.12(2) 0.12(2) -0.04(1) 0.01(1) -0.06(1) O

loop_
_atom_site_label
_atom_site_fract_x
_atom_site_fract_y
_atom_site_fract_z
_atom_site_U_iso_or_equiv
_atom_site_occupancy
_atom_site_thermal_displace_type
_atom_site_calc_flag
_atom_site_calc_attached_atom
_atom_site_type_symbol
RU1 0.65291(5) 0.21146(5) 0.84940(4) 0.0298(3) 1.000 Uani ? ? Ru
N1 0.5359(5) 0.1919(5) 0.8683(5) 0.034(4) 1.000 Uani ? ? N
C1 0.5101(7) 0.1284(7) 0.8689(7) 0.052(5) 1.000 Uani ? ? C
C2 0.4272(7) 0.1298(7) 0.8761(8) 0.062(6) 1.000 Uani ? ? C
C3 0.3686(7) 0.1962(7) 0.8868(7) 0.049(5) 1.000 Uani ? ? C
C4 0.3927(6) 0.2647(7) 0.8868(6) 0.044(5) 1.000 Uani ? ? C
C5 0.3360(7) 0.3388(8) 0.8978(6) 0.045(6) 1.000 Uani ? ? C
C6 0.3620(7) 0.4051(7) 0.8953(6) 0.050(6) 1.000 Uani ? ? C
C7 0.4451(7) 0.4048(7) 0.8797(6) 0.039(5) 1.000 Uani ? ? C
C8 0.4749(8) 0.4729(7) 0.8717(6) 0.050(6) 1.000 Uani ? ? C
C9 0.5546(8) 0.4687(7) 0.8560(7) 0.053(5) 1.000 Uani ? ? C
C10 0.6063(7) 0.3965(7) 0.8433(6) 0.043(5) 1.000 Uani ? ? C
N2 0.5827(5) 0.3282(5) 0.8515(4) 0.034(3) 1.000 Uani ? ? N
C11 0.5015(6) 0.3320(6) 0.8698(5) 0.033(4) 1.000 Uani ? ? C
C12 0.4761(6) 0.2614(6) 0.8763(5) 0.032(4) 1.000 Uani ? ? C
N3 0.6411(6) 0.2681(5) 0.7244(5) 0.043(4) 1.000 Uani ? ? N
C13 0.5835(8) 0.2743(7) 0.6760(6) 0.056(6) 1.000 Uani ? ? C
C14 0.582(1) 0.3140(9) 0.5945(8) 0.077(8) 1.000 Uani ? ? C
C15 0.643(1) 0.352(1) 0.5566(8) 0.09(1) 1.000 Uani ? ? C
C16 0.702(1) 0.347(1) 0.6043(8) 0.076(9) 1.000 Uani ? ? C
C17 0.7025(8) 0.3048(8) 0.6883(7) 0.052(6) 1.000 Uani ? ? C
C18 0.7652(8) 0.2948(8) 0.7434(7) 0.060(6) 1.000 Uani ? ? C
C19 0.8294(9) 0.329(1) 0.723(1) 0.093(9) 1.000 Uani ? ? C
C20 0.8820(9) 0.317(1) 0.780(1) 0.095(9) 1.000 Uani ? ? C
C21 0.8698(8) 0.2721(8) 0.8612(9) 0.087(6) 1.000 Uani ? ? C
C22 0.8027(7) 0.2354(7) 0.8825(7) 0.050(5) 1.000 Uani ? ? C
N4 0.7529(5) 0.2476(5) 0.8239(5) 0.041(4) 1.000 Uani ? ? N
C23 0.7754(7) 0.1897(7) 0.9632(6) 0.052(5) 1.000 Uani ? ? C
C24 0.8154(9) 0.1689(8) 1.0348(7) 0.078(6) 1.000 Uani ? ? C
C25 0.783(1) 0.1309(9) 1.1068(7) 0.087(8) 1.000 Uani ? ? C
C26 0.709(1) 0.1141(9) 1.1078(7) 0.062(7) 1.000 Uani ? ? C
C27 0.6704(9) 0.1348(7) 1.0349(7) 0.049(6) 1.000 Uani ? ? C
N5 0.7010(6) 0.1717(5) 0.9640(4) 0.037(4) 1.000 Uani ? ? N
N6 0.7185(5) 0.0835(5) 0.8606(4) 0.030(3) 1.000 Uani ? ? N
C28 0.7759(6) 0.0703(6) 0.8095(5) 0.035(4) 1.000 Uani ? ? C
C29 0.8198(6) -0.0138(6) 0.8171(5) 0.035(4) 1.000 Uani ? ? C
C30 0.8045(6) -0.0896(6) 0.8786(5) 0.035(4) 1.000 Uani ? ? C
C31 0.7459(7) -0.0763(7) 0.9306(6) 0.039(5) 1.000 Uani ? ? C
C32 0.7060(6) 0.0095(7) 0.9203(6) 0.038(5) 1.000 Uani ? ? C
C33 0.8486(6) -0.1797(6) 0.8875(5) 0.034(4) 1.000 Uani ? ? C
C34 0.8063(7) -0.2403(7) 0.9016(6) 0.040(5) 1.000 Uani ? ? C
C35 0.8496(8) -0.3238(7) 0.9067(6) 0.051(6) 1.000 Uani ? ? C
N7 0.9320(6) -0.3469(5) 0.8971(5) 0.042(4) 1.000 Uani ? ? N
C36 0.9729(8) -0.2900(7) 0.8849(6) 0.042(5) 1.000 Uani ? ? C
C37 0.9347(7) -0.2060(7) 0.8786(6) 0.042(5) 1.000 Uani ? ? C
C38 0.974(1) -0.4331(8) 0.8946(7) 0.065(7) 1.000 Uani ? ? C
RU2 0.63072(5) 0.21828(5) 1.35135(4) 0.0313(3) 1.000 Uani ? ? Ru
N8 0.7418(5) 0.2497(5) 1.3124(4) 0.037(4) 1.000 Uani ? ? N
C39 0.8112(7) 0.2024(7) 1.2955(6) 0.049(5) 1.000 Uani ? ? C
C40 0.8833(8) 0.228(1) 1.2784(8) 0.071(8) 1.000 Uani ? ? C
C41 0.8800(8) 0.3064(9) 1.2758(8) 0.073(7) 1.000 Uani ? ? C
C42 0.8086(8) 0.3605(8) 1.2898(7) 0.054(6) 1.000 Uani ? ? C
C43 0.8005(9) 0.4433(9) 1.2895(9) 0.081(7) 1.000 Uani ? ? C
C44 0.7281(9) 0.4932(7) 1.3021(8) 0.067(6) 1.000 Uani ? ? C
C45 0.6554(9) 0.4641(7) 1.3203(7) 0.058(6) 1.000 Uani ? ? C
C46 0.5789(9) 0.5110(7) 1.3356(7) 0.059(6) 1.000 Uani ? ? C
C47 0.5134(9) 0.4783(7) 1.3498(6) 0.049(6) 1.000 Uani ? ? C
C48 0.5254(7) 0.3930(7) 1.3541(6) 0.046(5) 1.000 Uani ? ? C
N9 0.5981(5) 0.3454(5) 1.3412(4) 0.036(4) 1.000 Uani ? ? N
C49 0.6636(7) 0.3803(6) 1.3244(6) 0.040(5) 1.000 Uani ? ? C
C50 0.7386(7) 0.3297(7) 1.3084(6) 0.046(5) 1.000 Uani ? ? C
N10 0.5672(5) 0.2662(5) 1.2415(4) 0.031(4) 1.000 Uani ? ? N
C51 0.5942(7) 0.3012(6) 1.1664(5) 0.039(4) 1.000 Uani ? ? C
C52 0.5429(7) 0.3376(6) 1.0967(6) 0.040(5) 1.000 Uani ? ? C
C53 0.4621(8) 0.3395(7) 1.1043(6) 0.048(5) 1.000 Uani ? ? C
C54 0.4325(7) 0.3018(6) 1.1807(6) 0.046(5) 1.000 Uani ? ? C
C55 0.4877(6) 0.2649(6) 1.2491(6) 0.038(4) 1.000 Uani ? ? C
C56 0.4630(6) 0.2207(6) 1.3318(6) 0.037(5) 1.000 Uani ? ? C
C57 0.3918(7) 0.1985(8) 1.3574(7) 0.058(6) 1.000 Uani ? ? C
C58 0.3842(7) 0.1528(8) 1.4385(7) 0.066(6) 1.000 Uani ? ? C
C59 0.4467(8) 0.1275(8) 1.4946(7) 0.055(6) 1.000 Uani ? ? C
C60 0.5173(7) 0.1512(6) 1.4680(6) 0.039(5) 1.000 Uani ? ? C
N11 0.5263(5) 0.1957(5) 1.3873(4) 0.035(3) 1.000 Uani ? ? N
C61 0.5911(7) 0.1331(6) 1.5182(6) 0.042(5) 1.000 Uani ? ? C
C62 0.5979(8) 0.0879(8) 1.6019(6) 0.051(6) 1.000 Uani ? ? C
C63 0.6684(8) 0.0738(8) 1.6432(6) 0.051(6) 1.000 Uani ? ? C
C64 0.7314(8) 0.1066(8) 1.6007(6) 0.052(6) 1.000 Uani ? ? C
C65 0.7210(7) 0.1512(7) 1.5168(6) 0.048(5) 1.000 Uani ? ? C
N12 0.6534(5) 0.1628(5) 1.4759(4) 0.035(4) 1.000 Uani ? ? N
N13 0.6787(5) 0.0894(5) 1.3625(4) 0.033(4) 1.000 Uani ? ? N
C66 0.7488(6) 0.0283(6) 1.4109(5) 0.035(4) 1.000 Uani ? ? C
C67 0.7859(6) -0.0551(7) 1.4178(6) 0.038(5) 1.000 Uani ? ? C
C68 0.7509(6) -0.0837(6) 1.3747(5) 0.033(5) 1.000 Uani ? ? C
C69 0.6755(6) -0.0259(6) 1.3290(5) 0.035(4) 1.000 Uani ? ? C
C70 0.6425(6) 0.0577(6) 1.3245(5) 0.034(4) 1.000 Uani ? ? C
C71 0.7906(7) -0.1729(7) 1.3780(6) 0.038(5) 1.000 Uani ? ? C
C72 0.7821(9) -0.1855(8) 1.3113(7) 0.056(6) 1.000 Uani ? ? C
C73 0.821(1) -0.2676(8) 1.3145(7) 0.070(7) 1.000 Uani ? ? C
N14 0.8661(8) -0.3354(6) 1.3797(5) 0.056(5) 1.000 Uani ? ? N
C74 0.8751(9) -0.3256(8) 1.4441(7) 0.053(7) 1.000 Uani ? ? C
C75 0.8399(8) -0.2460(7) 1.4450(6) 0.047(6) 1.000 Uani ? ? C
C76 0.906(1) -0.428(1) 1.3857(9) 0.09(1) 1.000 Uani ? ? C
P1 0.5396(2) -0.0852(2) 0.8317(2) 0.049(1) 1.000 Uani ? ? P
F1 0.5582(6) -0.0932(5) 0.7512(4) 0.100(4) 1.000 Uani ? ? F
F2 0.6057(5) -0.1824(5) 0.8826(5) 0.089(4) 1.000 Uani ? ? F
F3 0.6079(5) -0.0385(5) 0.8189(5) 0.101(4) 1.000 Uani ? ? F
F4 0.4696(5) -0.1315(4) 0.8441(4) 0.081(4) 1.000 Uani ? ? F
F5 0.4730(5) 0.0101(5) 0.7820(5) 0.076(4) 1.000 Uani ? ? F
F6 0.5186(6) -0.0759(4) 0.9125(4) 0.073(4) 1.000 Uani ? ? F
P2 0.9110(2) -0.3513(2) 1.1365(2) 0.054(1) 1.000 Uani ? ? P
F7 0.8860(6) -0.3997(5) 1.0941(4) 0.106(4) 1.000 Uani ? ? F
F8 0.9701(7) -0.4438(6) 1.2011(5) 0.124(5) 1.000 Uani ? ? F
F9 0.9810(6) -0.3338(9) 1.0783(6) 0.149(7) 1.000 Uani ? ? F
F10 0.8464(5) -0.2602(5) 1.0752(4) 0.061(4) 1.000 Uani ? ? F
F11 0.9341(5) -0.3018(4) 1.1808(4) 0.083(4) 1.000 Uani ? ? F
F12 0.8366(5) -0.3655(5) 1.1947(4) 0.089(4) 1.000 Uani ? ? F
P3 0.8493(2) -0.1784(3) 1.6564(2) 0.058(2) 1.000 Uani ? ? P
F13 0.8201(6) -0.2266(5) 1.6146(4) 0.085(4) 1.000 Uani ? ? F
F14 0.9149(6) -0.2692(8) 1.7151(6) 0.100(7) 1.000 Uani ? ? F
F15 0.9131(6) -0.1566(8) 1.5903(5) 0.108(6) 1.000 Uani ? ? F
F16 0.8775(8) -0.1309(7) 1.6982(5) 0.152(6) 1.000 Uani ? ? F
F17 0.7859(6) -0.2059(8) 1.7226(5) 0.118(6) 1.000 Uani ? ? F
F18 0.7818(8) -0.0898(6) 1.6000(5) 0.112(6) 1.000 Uani ? ? F
P4 0.7763(2) 0.4249(2) 1.0064(2) 0.058(2) 1.000 Uani ? ? P
F19 0.7363(7) 0.3893(6) 0.9635(6) 0.216(6) 1.000 Uani ? ? F
F20 0.8235(8) 0.3262(6) 1.0657(7) 0.139(8) 1.000 Uani ? ? F
F21 0.8526(8) 0.421(1) 0.9616(8) 0.22(1) 1.000 Uani ? ? F
F22 0.8186(7) 0.4586(6) 1.0505(7) 0.164(6) 1.000 Uani ? ? F
F23 0.7327(9) 0.5255(8) 0.9510(9) 0.139(9) 1.000 Uani ? ? F
F24 0.7042(8) 0.4288(7) 1.0557(8) 0.331(7) 1.000 Uani ? ? F
P5 0.3390(4) 0.3862(4) 1.5046(6) 0.201(4) 1.000 Uani ? ? P
F25 0.3874(7) 0.4401(7) 1.5181(6) 0.129(7) 1.000 Uani ? ? F
F26 0.340(1) 0.326(1) 1.588(1) 0.21(1) 1.000 Uani ? ? F
F27 0.290(1) 0.340(1) 1.482(1) 0.25(2) 1.000 Uani ? ? F
F28 0.341(1) 0.457(1) 1.395(1) 0.24(2) 1.000 Uani ? ? F
F29 0.254(1) 0.462(1) 1.496(1) 0.25(2) 1.000 Uani ? ? F
F30 0.4242(7) 0.3202(7) 1.4993(6) 0.121(7) 1.000 Uani ? ? F
P6 0.9835(2) -0.0616(3) 1.2747(3) 0.091(3) 1.000 Uani ? ? P
F31 0.8981(2) -0.0485(3) 1.2394(3) 0.18(1) 1.000 Uani ? ? F
F32 1.0267(2) -0.0820(3) 1.2066(3) 0.26(2) 1.000 Uani ? ? F
F33 1.0690(2) -0.0747(3) 1.3100(3) 0.20(1) 1.000 Uani ? ? F
F34 0.9404(2) -0.0412(3) 1.3428(3) 0.41(3) 1.000 Uani ? ? F
F35 0.9954(2) -0.1630(3) 1.3286(3) 0.39(3) 1.000 Uani ? ? F
F36 0.9717(2) 0.0398(3) 1.2209(3) 0.34(3) 1.000 Uani ? ? F
C77 0.909(1) -0.082(1) 1.063(2) 0.12(1) 1.000 Uani ? ? C
C78 0.8304(9) -0.0852(8) 1.0955(9) 0.069(7) 1.000 Uani ? ? C
N15 0.7655(8) -0.0859(7) 1.1150(6) 0.074(6) 1.000 Uani ? ? N
C87 0.075(2) 0.642(2) 0.463(1) 0.16(2) 1.000 Uani ? ? C
C88 0.082(2) 0.706(2) 0.487(1) 0.15(2) 1.000 Uani ? ? C
N20 0.106(2) 0.743(2) 0.509(2) 0.29(3) 1.000 Uani ? ? N
C90 0.094(2) 0.462(2) 0.369(2) 0.25(3) 1.000 Uani ? ? C
C91 0.140(2) 0.441(2) 0.316(2) 0.22(3) 1.000 Uani ? ? C
N21 0.204(2) 0.435(2) 0.268(2) 0.25(2) 1.000 Uani ? ? N
O1 0.948(2) 0.044(2) 1.488(2) 0.12(2) 0.500 Uani ? ? O
H1 0.5499 0.0795 0.8641 0.0661 1.000 Uiso calc C1 H
H2 0.4117 0.0841 0.8736 0.0758 1.000 Uiso calc C2 H
H3 0.3127 0.1960 0.8941 0.0654 1.000 Uiso calc C3 H
H4 0.2797 0.3411 0.9069 0.0658 1.000 Uiso calc C5 H
H5 0.3241 0.4521 0.9040 0.0684 1.000 Uiso calc C6 H
H6 0.4387 0.5229 0.8773 0.0708 1.000 Uiso calc C8 H
H7 0.5755 0.5135 0.8536 0.0690 1.000 Uiso calc C9 H
H8 0.6610 0.3967 0.8281 0.0573 1.000 Uiso calc C10 H
H9 0.5407 0.2490 0.7006 0.0767 1.000 Uiso calc C13 H
H10 0.5390 0.3160 0.5635 0.1227 1.000 Uiso calc C14 H
H11 0.6435 0.3797 0.4993 0.1588 1.000 Uiso calc C15 H
H12 0.7444 0.3733 0.5797 0.1238 1.000 Uiso calc C16 H
H13 0.8373 0.3627 0.6673 0.1186 1.000 Uiso calc C19 H
H14 0.9281 0.3385 0.7652 0.1252 1.000 Uiso calc C20 H
H15 0.9050 0.2661 0.9016 0.1097 1.000 Uiso calc C21 H
H16 0.8660 0.1814 1.0334 0.0990 1.000 Uiso calc C24 H
H17 0.8112 0.1161 1.1557 0.1237 1.000 Uiso calc C25 H
H18 0.6849 0.0888 1.1573 0.1021 1.000 Uiso calc C26 H
H19 0.6200 0.1219 1.0363 0.0777 1.000 Uiso calc C27 H
H20 0.7866 0.1213 0.7664 0.0470 1.000 Uiso calc C28 H
H21 0.8603 -0.0198 0.7804 0.0452 1.000 Uiso calc C29 H
H22 0.7332 -0.1261 0.9734 0.0548 1.000 Uiso calc C31 H
H23 0.6673 0.0165 0.9580 0.0525 1.000 Uiso calc C32 H
H24 0.7483 -0.2246 0.9078 0.0558 1.000 Uiso calc C34 H
H25 0.8208 -0.3655 0.9172 0.0673 1.000 Uiso calc C35 H
H26 1.0312 -0.3082 0.8805 0.0630 1.000 Uiso calc C36 H
H27 0.9656 -0.1663 0.8684 0.0565 1.000 Uiso calc C37 H
H28 1.0313 -0.4400 0.8876 0.0878 1.000 Uiso calc C38 H
H29 0.9682 -0.4817 0.9439 0.0878 1.000 Uiso calc C38 H
H30 0.9491 -0.4328 0.8508 0.0878 1.000 Uiso calc C38 H
H31 0.8120 0.1487 1.2950 0.0639 1.000 Uiso calc C39 H
H32 0.9329 0.1907 1.2689 0.0970 1.000 Uiso calc C40 H
H33 0.9283 0.3248 1.2640 0.0965 1.000 Uiso calc C41 H
H34 0.8475 0.4637 1.2803 0.1109 1.000 Uiso calc C43 H
H35 0.7247 0.5493 1.2990 0.0925 1.000 Uiso calc C44 H
H36 0.5723 0.5660 1.3363 0.0855 1.000 Uiso calc C46 H
H37 0.4602 0.5123 1.3567 0.0743 1.000 Uiso calc C47 H
H38 0.4803 0.3694 1.3665 0.0620 1.000 Uiso calc C48 H
H39 0.6504 0.3008 1.1614 0.0494 1.000 Uiso calc C51 H
H40 0.5637 0.3606 1.0449 0.0578 1.000 Uiso calc C52 H
H41 0.4255 0.3667 1.0572 0.0680 1.000 Uiso calc C53 H
H42 0.3767 0.3012 1.1862 0.0585 1.000 Uiso calc C54 H
H43 0.3483 0.2147 1.3192 0.0727 1.000 Uiso calc C57 H
H44 0.3345 0.1384 1.4562 0.0781 1.000 Uiso calc C58 H
H45 0.4415 0.0942 1.5507 0.0718 1.000 Uiso calc C59 H
H46 0.5542 0.0669 1.6304 0.0690 1.000 Uiso calc C62 H
H47 0.6744 0.0418 1.7006 0.0727 1.000 Uiso calc C63 H
H48 0.7801 0.0987 1.6284 0.0703 1.000 Uiso calc C64 H
H49 0.7633 0.1742 1.4874 0.0611 1.000 Uiso calc C65 H
H50 0.7735 0.0454 1.4423 0.0471 1.000 Uiso calc C66 H
H51 0.8356 -0.0935 1.4518 0.0526 1.000 Uiso calc C67 H
H52 0.6474 -0.0444 1.3013 0.0464 1.000 Uiso calc C69 H
H53 0.5913 0.0960 1.2930 0.0444 1.000 Uiso calc C70 H
H54 0.7492 -0.1373 1.2638 0.0834 1.000 Uiso calc C72 H
H55 0.8157 -0.2757 1.2687 0.1065 1.000 Uiso calc C73 H
H56 0.9072 -0.3758 1.4910 0.0846 1.000 Uiso calc C74 H
H57 0.8489 -0.2401 1.4913 0.0693 1.000 Uiso calc C75 H
H58 0.8951 -0.4266 1.3359 0.1535 1.000 Uiso calc C76 H
H59 0.9644 -0.4468 1.3972 0.1535 1.000 Uiso calc C76 H
H60 0.8834 -0.4701 1.4278 0.1535 1.000 Uiso calc C76 H

loop_
_atom_type_symbol
_atom_type_description
_atom_type_scat_dispersion_real
_atom_type_scat_dispersion_imag
_atom_type_scat_source
C ? 0.002 0.002 International_Tables_Vol_IV_Table_2.3.1
H ? 0.000 0.000 International_Tables_Vol_IV_Table_2.3.1
F ? 0.014 0.010 International_Tables_Vol_IV_Table_2.3.1
N ? 0.004 0.003 International_Tables_Vol_IV_Table_2.3.1
O ? 0.008 0.006 International_Tables_Vol_IV_Table_2.3.1
P ? 0.090 0.095 International_Tables_Vol_IV_Table_2.3.1
Ru ? -1.420 0.836 International_Tables_Vol_IV_Table_2.3.1

loop_
_geom_angle_atom_site_label_1
_geom_angle_atom_site_label_2
_geom_angle_atom_site_label_3
_geom_angle
_geom_angle_site_symmetry_1
_geom_angle_site_symmetry_2
_geom_angle_site_symmetry_3
_geom_angle_publ_flag
N1 RU1 N2 79.5(4) . . . ?
N1 RU1 N3 96.3(4) . . . ?
N1 RU1 N4 172.0(3) . . . ?
N1 RU1 N5 104.0(4) . . . ?
N1 RU1 N6 95.9(3) . . . ?
N2 RU1 N3 94.0(3) . . . ?
N2 RU1 N4 93.5(4) . . . ?
N2 RU1 N5 85.9(3) . . . ?
N2 RU1 N6 172.9(3) . . . ?
N3 RU1 N4 80.2(4) . . . ?
N3 RU1 N5 159.3(4) . . . ?
N3 RU1 N6 91.8(3) . . . ?
N4 RU1 N5 79.2(4) . . . ?
N4 RU1 N6 91.5(3) . . . ?
N5 RU1 N6 90.1(3) . . . ?
RU1 N1 C1 131.0(7) . . . ?
RU1 N1 C12 112.4(8) . . . ?
C1 N1 C12 116.5(9) . . . ?
N1 C1 C2 123(1) . . . ?
C1 C2 C3 120(1) . . . ?
C2 C3 C4 118(1) . . . ?
C3 C4 C5 123(1) . . . ?
C3 C4 C12 118(1) . . . ?
C5 C4 C12 118(1) . . . ?
C4 C5 C6 121(1) . . . ?
C5 C6 C7 120(1) . . . ?
C6 C7 C8 123(1) . . . ?
C6 C7 C11 118(1) . . . ?
C8 C7 C11 117(1) . . . ?
C7 C8 C9 120(1) . . . ?
C8 C9 C10 118(1) . . . ?
C9 C10 N2 123(1) . . . ?
RU1 N2 C10 128.8(7) . . . ?
RU1 N2 C11 114.1(7) . . . ?
C10 N2 C11 116.9(9) . . . ?
C7 C11 N2 122(1) . . . ?
C7 C11 C12 120(1) . . . ?
N2 C11 C12 116.8(9) . . . ?
N1 C12 C4 122(1) . . . ?
N1 C12 C11 116.9(9) . . . ?
C4 C12 C11 120(1) . . . ?
RU1 N3 C13 129.8(8) . . . ?
RU1 N3 C17 113.0(8) . . . ?
C13 N3 C17 117.2(9) . . . ?
N3 C13 C14 124(1) . . . ?
C13 C14 C15 119(1) . . . ?
C14 C15 C16 117(1) . . . ?
C15 C16 C17 121(1) . . . ?
N3 C17 C16 119(1) . . . ?
N3 C17 C18 115(1) . . . ?
C16 C17 C18 124(1) . . . ?
C17 C18 C19 126(1) . . . ?
C17 C18 N4 113(1) . . . ?
C19 C18 N4 119(1) . . . ?
C18 C19 C20 120(1) . . . ?
C19 C20 C21 121(1) . . . ?
C20 C21 C22 118(1) . . . ?
C21 C22 N4 119(1) . . . ?
C21 C22 C23 128(1) . . . ?
N4 C22 C23 112(1) . . . ?
RU1 N4 C18 117.8(9) . . . ?
RU1 N4 C22 120.6(7) . . . ?
C18 N4 C22 121(1) . . . ?
C22 C23 C24 124(1) . . . ?
C22 C23 N5 114(1) . . . ?
C24 C23 N5 120(1) . . . ?
C23 C24 C25 120(1) . . . ?
C24 C25 C26 118(1) . . . ?
C25 C26 C27 119(1) . . . ?
C26 C27 N5 122(1) . . . ?
RU1 N5 C23 112.8(6) . . . ?
RU1 N5 C27 129(1) . . . ?
C23 N5 C27 117(1) . . . ?
RU1 N6 C28 122.9(6) . . . ?
RU1 N6 C32 121.0(7) . . . ?
C28 N6 C32 116.1(8) . . . ?
N6 C28 C29 123.1(8) . . . ?
C28 C29 C30 119.8(9) . . . ?
C29 C30 C31 117.2(9) . . . ?
C29 C30 C33 121.3(9) . . . ?
C31 C30 C33 121.5(8) . . . ?
C30 C31 C32 119.7(9) . . . ?
N6 C32 C31 124(1) . . . ?
C30 C33 C34 121.1(9) . . . ?
C30 C33 C37 120(1) . . . ?
C34 C33 C37 118(1) . . . ?
C33 C34 C35 119(1) . . . ?
C34 C35 N7 121(1) . . . ?
C35 N7 C36 119(1) . . . ?
C35 N7 C38 119(1) . . . ?
C36 N7 C38 121(1) . . . ?
N7 C36 C37 122(1) . . . ?
C33 C37 C36 118(1) . . . ?
N8 RU2 N9 79.5(4) . . . ?
N8 RU2 N10 100.8(3) . . . ?
N8 RU2 N11 176.8(4) . . . ?
N8 RU2 N12 100.1(3) . . . ?
N8 RU2 N13 93.9(3) . . . ?
N9 RU2 N10 91.9(3) . . . ?
N9 RU2 N11 97.3(4) . . . ?
N9 RU2 N12 90.0(3) . . . ?
N9 RU2 N13 173.0(4) . . . ?
N10 RU2 N11 79.4(3) . . . ?
N10 RU2 N12 159.0(3) . . . ?
N10 RU2 N13 91.8(3) . . . ?
N11 RU2 N12 79.6(3) . . . ?
N11 RU2 N13 89.3(3) . . . ?
N12 RU2 N13 88.7(3) . . . ?
RU2 N8 C39 129.5(9) . . . ?
RU2 N8 C50 111.8(7) . . . ?
C39 N8 C50 118(1) . . . ?
N8 C39 C40 123(1) . . . ?
C39 C40 C41 117(1) . . . ?
C40 C41 C42 121(1) . . . ?
C41 C42 C43 125(1) . . . ?
C41 C42 C50 117(1) . . . ?
C43 C42 C50 117(1) . . . ?
C42 C43 C44 121(1) . . . ?
C43 C44 C45 121(1) . . . ?
C44 C45 C46 125(1) . . . ?
C44 C45 C49 116(1) . . . ?
C46 C45 C49 117(1) . . . ?
C45 C46 C47 120(1) . . . ?
C46 C47 C48 119(1) . . . ?
C47 C48 N9 121(1) . . . ?
RU2 N9 C48 128.0(9) . . . ?
RU2 N9 C49 113.5(6) . . . ?
C48 N9 C49 118(1) . . . ?
C45 C49 N9 122(1) . . . ?
C45 C49 C50 120(1) . . . ?
N9 C49 C50 116(1) . . . ?
N8 C50 C42 121(1) . . . ?
N8 C50 C49 117(1) . . . ?
C42 C50 C49 120(1) . . . ?
RU2 N10 C51 128.2(8) . . . ?
RU2 N10 C55 112.7(6) . . . ?
C51 N10 C55 119.0(9) . . . ?
N10 C51 C52 122(1) . . . ?
C51 C52 C53 118(1) . . . ?
C52 C53 C54 120(1) . . . ?
C53 C54 C55 118(1) . . . ?
N10 C55 C54 121.0(9) . . . ?
N10 C55 C56 117.0(9) . . . ?
C54 C55 C56 121(1) . . . ?
C55 C56 C57 129(1) . . . ?
C55 C56 N11 110.2(9) . . . ?
C57 C56 N11 120.0(9) . . . ?
C56 C57 C58 119(1) . . . ?
C57 C58 C59 121(1) . . . ?
C58 C59 C60 118(1) . . . ?
C59 C60 N11 120(1) . . . ?
C59 C60 C61 127.4(9) . . . ?
N11 C60 C61 111.8(9) . . . ?
RU2 N11 C56 120.3(6) . . . ?
RU2 N11 C60 119.8(7) . . . ?
C56 N11 C60 119.9(9) . . . ?
C60 C61 C62 123(1) . . . ?
C60 C61 N12 115.2(8) . . . ?
C62 C61 N12 121(1) . . . ?
C61 C62 C63 119(1) . . . ?
C62 C63 C64 119(1) . . . ?
C63 C64 C65 118(1) . . . ?
C64 C65 N12 122(1) . . . ?
RU2 N12 C61 113.2(7) . . . ?
RU2 N12 C65 128.0(7) . . . ?
C61 N12 C65 118.8(8) . . . ?
RU2 N13 C66 121.9(9) . . . ?
RU2 N13 C70 123.7(5) . . . ?
C66 N13 C70 114.3(9) . . . ?
N13 C66 C67 125(1) . . . ?
C66 C67 C68 119.4(9) . . . ?
C67 C68 C69 117(1) . . . ?
C67 C68 C71 121.5(9) . . . ?
C69 C68 C71 120(1) . . . ?
C68 C69 C70 119(1) . . . ?
N13 C70 C69 124.0(8) . . . ?
C68 C71 C72 120.4(8) . . . ?
C68 C71 C75 122(1) . . . ?
C72 C71 C75 117(1) . . . ?
C71 C72 C73 119(1) . . . ?
C72 C73 N14 121(1) . . . ?
C73 N14 C74 120(1) . . . ?
C73 N14 C76 121(1) . . . ?
C74 N14 C76 117(1) . . . ?
N14 C74 C75 121(1) . . . ?
C71 C75 C74 119(1) . . . ?
F1 P1 F2 90.8(5) . . . ?
F1 P1 F3 91.6(5) . . . ?
F1 P1 F4 88.4(5) . . . ?
F1 P1 F5 89.5(4) . . . ?
F1 P1 F6 178.8(5) . . . ?
F2 P1 F3 91.4(5) . . . ?
F2 P1 F4 89.3(4) . . . ?
F2 P1 F5 179.0(5) . . . ?
F2 P1 F6 90.3(4) . . . ?
F3 P1 F4 179.3(4) . . . ?
F3 P1 F5 89.6(5) . . . ?
F3 P1 F6 89.0(5) . . . ?
F4 P1 F5 89.7(5) . . . ?
F4 P1 F6 90.9(5) . . . ?
F5 P1 F6 89.5(4) . . . ?
F7 P2 F8 90.5(5) . . . ?
F7 P2 F9 89.8(7) . . . ?
F7 P2 F10 88.8(5) . . . ?
F7 P2 F11 178.4(5) . . . ?
F7 P2 F12 90.6(6) . . . ?
F8 P2 F9 92.8(5) . . . ?
F8 P2 F10 175.9(6) . . . ?
F8 P2 F11 89.9(5) . . . ?
F8 P2 F12 89.2(5) . . . ?
F9 P2 F10 91.2(5) . . . ?
F9 P2 F11 91.7(7) . . . ?
F9 P2 F12 177.9(5) . . . ?
F10 P2 F11 90.8(5) . . . ?
F10 P2 F12 86.8(4) . . . ?
F11 P2 F12 87.8(5) . . . ?
F13 P3 F14 91.3(7) . . . ?
F13 P3 F15 88.2(7) . . . ?
F13 P3 F16 179.5(6) . . . ?
F13 P3 F17 88.8(7) . . . ?
F13 P3 F18 87.9(6) . . . ?
F14 P3 F15 92.0(5) . . . ?
F14 P3 F16 88.8(7) . . . ?
F14 P3 F17 86.2(5) . . . ?
F14 P3 F18 177.9(7) . . . ?
F15 P3 F16 92.3(7) . . . ?
F15 P3 F17 176.4(8) . . . ?
F15 P3 F18 90.0(5) . . . ?
F16 P3 F17 90.7(7) . . . ?
F16 P3 F18 92.0(6) . . . ?
F17 P3 F18 91.8(5) . . . ?
F19 P4 F20 87.7(7) . . . ?
F19 P4 F21 94.5(9) . . . ?
F19 P4 F22 178.5(5) . . . ?
F19 P4 F23 96.8(8) . . . ?
F19 P4 F24 89.8(8) . . . ?
F20 P4 F21 85.0(7) . . . ?
F20 P4 F22 90.9(7) . . . ?
F20 P4 F23 175(1) . . . ?
F20 P4 F24 93.6(6) . . . ?
F21 P4 F22 84.7(9) . . . ?
F21 P4 F23 94.6(8) . . . ?
F21 P4 F24 175(1) . . . ?
F22 P4 F23 84.6(8) . . . ?
F22 P4 F24 91.0(8) . . . ?
F23 P4 F24 86.4(7) . . . ?
F25 P5 F26 95(1) . . . ?
F25 P5 F27 174.1(9) . . . ?
F25 P5 F28 86(1) . . . ?
F25 P5 F29 90(1) . . . ?
F25 P5 F30 89.4(8) . . . ?
F26 P5 F27 89(1) . . . ?
F26 P5 F28 175(1) . . . ?
F26 P5 F29 98(1) . . . ?
F26 P5 F30 90.0(8) . . . ?
F27 P5 F28 87(1) . . . ?
F27 P5 F29 88(1) . . . ?
F27 P5 F30 91(1) . . . ?
F28 P5 F29 84.8(9) . . . ?
F28 P5 F30 86.6(8) . . . ?
F29 P5 F30 171(1) . . . ?
F31 P6 F32 90.0(3) . . . ?
F31 P6 F33 180.00 . . . ?
F31 P6 F34 90.0(2) . . . ?
F31 P6 F35 90.0(3) . . . ?
F31 P6 F36 90.0(2) . . . ?
F32 P6 F33 90.0(2) . . . ?
F32 P6 F34 180.00 . . . ?
F32 P6 F35 90.0(3) . . . ?
F32 P6 F36 90.0(2) . . . ?
F33 P6 F34 90.0(3) . . . ?
F33 P6 F35 90.0(2) . . . ?
F33 P6 F36 90.0(3) . . . ?
F34 P6 F35 90.0(2) . . . ?
F34 P6 F36 90.0(3) . . . ?
F35 P6 F36 180.00 . . . ?
C77 C78 N15 174(1) . . . ?
C87 C88 N20 164(2) . . . ?
C90 C91 N21 158(4) . . . ?

loop_
_geom_bond_atom_site_label_1
_geom_bond_atom_site_label_2
_geom_bond_distance
_geom_bond_site_symmetry_1
_geom_bond_site_symmetry_2
_geom_bond_publ_flag
RU1 N1 2.101(9) . . ?
RU1 N2 2.049(8) . . ?
RU1 N3 2.072(8) . . ?
RU1 N4 1.951(9) . . ?
RU1 N5 2.072(9) . . ?
RU1 N6 2.100(8) . . ?
N1 C1 1.33(2) . . ?
N1 C12 1.39(1) . . ?
C1 C2 1.40(2) . . ?
C2 C3 1.36(2) . . ?
C3 C4 1.40(2) . . ?
C4 C5 1.45(2) . . ?
C4 C12 1.40(2) . . ?
C5 C6 1.36(2) . . ?
C6 C7 1.42(2) . . ?
C7 C8 1.39(2) . . ?
C7 C11 1.42(2) . . ?
C8 C9 1.35(2) . . ?
C9 C10 1.41(2) . . ?
C10 N2 1.33(2) . . ?
N2 C11 1.38(1) . . ?
C11 C12 1.40(2) . . ?
N3 C13 1.33(2) . . ?
N3 C17 1.37(2) . . ?
C13 C14 1.35(2) . . ?
C14 C15 1.38(3) . . ?
C15 C16 1.36(3) . . ?
C16 C17 1.39(2) . . ?
C17 C18 1.46(2) . . ?
C18 C19 1.36(2) . . ?
C18 N4 1.38(1) . . ?
C19 C20 1.35(3) . . ?
C20 C21 1.38(2) . . ?
C21 C22 1.43(2) . . ?
C22 N4 1.34(2) . . ?
C22 C23 1.46(1) . . ?
C23 C24 1.39(2) . . ?
C23 N5 1.40(2) . . ?
C24 C25 1.36(2) . . ?
C25 C26 1.38(3) . . ?
C26 C27 1.40(2) . . ?
C27 N5 1.33(1) . . ?
N6 C28 1.35(1) . . ?
N6 C32 1.34(1) . . ?
C28 C29 1.38(1) . . ?
C29 C30 1.39(1) . . ?
C30 C31 1.38(2) . . ?
C30 C33 1.47(1) . . ?
C31 C32 1.38(2) . . ?
C33 C34 1.39(2) . . ?
C33 C37 1.41(2) . . ?
C34 C35 1.39(2) . . ?
C35 N7 1.35(2) . . ?
N7 C36 1.33(2) . . ?
N7 C38 1.49(2) . . ?
C36 C37 1.37(2) . . ?
RU2 N8 2.117(9) . . ?
RU2 N9 2.058(9) . . ?
RU2 N10 2.069(8) . . ?
RU2 N11 1.942(8) . . ?
RU2 N12 2.081(8) . . ?
RU2 N13 2.078(9) . . ?
N8 C39 1.32(1) . . ?
N8 C50 1.37(2) . . ?
C39 C40 1.40(2) . . ?
C40 C41 1.36(3) . . ?
C41 C42 1.38(2) . . ?
C42 C43 1.43(2) . . ?
C42 C50 1.42(2) . . ?
C43 C44 1.34(2) . . ?
C44 C45 1.44(2) . . ?
C45 C46 1.39(2) . . ?
C45 C49 1.41(2) . . ?
C46 C47 1.37(2) . . ?
C47 C48 1.42(2) . . ?
C48 N9 1.33(1) . . ?
N9 C49 1.39(2) . . ?
C49 C50 1.41(2) . . ?
N10 C51 1.36(1) . . ?
N10 C55 1.35(1) . . ?
C51 C52 1.39(2) . . ?
C52 C53 1.36(2) . . ?
C53 C54 1.40(1) . . ?
C54 C55 1.41(2) . . ?
C55 C56 1.47(1) . . ?
C56 C57 1.37(2) . . ?
C56 N11 1.37(1) . . ?
C57 C58 1.37(2) . . ?
C58 C59 1.37(2) . . ?
C59 C60 1.38(2) . . ?
C60 N11 1.36(1) . . ?
C60 C61 1.49(2) . . ?
C61 C62 1.38(1) . . ?
C61 N12 1.36(1) . . ?
C62 C63 1.37(2) . . ?
C63 C64 1.40(2) . . ?
C64 C65 1.39(1) . . ?
C65 N12 1.34(2) . . ?
N13 C66 1.36(1) . . ?
N13 C70 1.37(2) . . ?
C66 C67 1.36(2) . . ?
C67 C68 1.38(2) . . ?
C68 C69 1.40(1) . . ?
C68 C71 1.48(2) . . ?
C69 C70 1.37(2) . . ?
C71 C72 1.39(2) . . ?
C71 C75 1.39(1) . . ?
C72 C73 1.37(2) . . ?
C73 N14 1.31(1) . . ?
N14 C74 1.32(2) . . ?
N14 C76 1.52(2) . . ?
C74 C75 1.35(2) . . ?
P1 F1 1.576(9) . . ?
P1 F2 1.597(7) . . ?
P1 F3 1.57(1) . . ?
P1 F4 1.59(1) . . ?
P1 F5 1.579(7) . . ?
P1 F6 1.598(9) . . ?
P2 F7 1.57(1) . . ?
P2 F8 1.570(8) . . ?
P2 F9 1.55(1) . . ?
P2 F10 1.576(6) . . ?
P2 F11 1.60(1) . . ?
P2 F12 1.606(9) . . ?
F10 F12 2.186(9) . . ?
P3 F13 1.60(1) . . ?
P3 F14 1.565(9) . . ?
P3 F15 1.57(1) . . ?
P3 F16 1.58(2) . . ?
P3 F17 1.58(1) . . ?
P3 F18 1.552(9) . . ?
F13 F18 2.19(1) . . ?
F14 F16 2.20(2) . . ?
F14 F17 2.15(1) . . ?
P4 F19 1.53(2) . . ?
P4 F20 1.544(9) . . ?
P4 F21 1.49(1) . . ?
P4 F22 1.54(2) . . ?
P4 F23 1.54(1) . . ?
P4 F24 1.48(1) . . ?
P5 F25 1.55(2) . . ?
P5 F26 1.42(2) . . ?
P5 F27 1.53(3) . . ?
P5 F28 1.85(2) . . ?
P5 F29 1.58(2) . . ?
P5 F30 1.57(1) . . ?
P6 F31 1.550(5) . . ?
P6 F32 1.550(5) . . ?
P6 F33 1.550(5) . . ?
P6 F34 1.550(5) . . ?
P6 F35 1.550(5) . . ?
P6 F36 1.550(5) . . ?
C77 C78 1.42(3) . . ?
C78 N15 1.14(2) . . ?
C87 C88 1.44(5) . . ?
C88 N20 1.11(6) . . ?
C90 C91 1.32(6) . . ?
C91 N21 1.37(5) . . ?

loop_
_geom_contact_atom_site_label_1
_geom_contact_atom_site_label_2
_geom_contact_distance
_geom_contact_site_symmetry_1
_geom_contact_site_symmetry_2
_geom_contact_publ_flag
? ? ? ? ? ?
